data_7708857
loop_
_publ_author_name
'King, Rhys'
'Levason, William'
'Reid, Gillian'

_publ_section_title
;
 Neutral and cationic germanium(IV) fluoride complexes with phosphine
 coordination -- synthesis, spectroscopy and structures
;
_journal_name_full 'Dalton Transactions'
_journal_paper_doi 10.1039/D1DT03339E
_journal_year 2021
_chemical_absolute_configuration ad
_chemical_formula_moiety 'C27 H24 F6 Ge O3 P2 S, C H2 Cl2'
_chemical_formula_sum 'C28 H26 Cl2 F6 Ge O3 P2 S'
_chemical_formula_weight 761.98
_space_group_crystal_system monoclinic
_space_group_IT_number 7
_space_group_name_Hall 'P -2yac'
_space_group_name_H-M_alt 'P 1 n 1'
_atom_sites_solution_hydrogens geom
_audit_creation_date 2021-09-30
_audit_creation_method
;
Olex2 1.2
(compiled 2018.05.29 svn.r3508 for OlexSys, GUI svn.r5506)
;
_audit_update_record
;
2021-09-30 deposited with the CCDC.	2021-11-15 downloaded from the CCDC.
;
_cell_angle_alpha 90
_cell_angle_beta 94.8064(16)
_cell_angle_gamma 90
_cell_formula_units_Z 2
_cell_length_a 10.22780(19)
_cell_length_b 12.3841(2)
_cell_length_c 12.2598(2)
_cell_measurement_reflns_used 9316
_cell_measurement_temperature 100.00(10)
_cell_measurement_theta_max 29.7400
_cell_measurement_theta_min 3.1490
_cell_volume 1547.39(5)
_computing_cell_refinement 'CrysAlisPro 1.171.40.61a (Rigaku OD, 2019)'
_computing_data_collection 'CrysAlisPro 1.171.40.61a (Rigaku OD, 2019)'
_computing_data_reduction 'CrysAlisPro 1.171.40.61a (Rigaku OD, 2019)'
_computing_molecular_graphics 'Olex2 (Dolomanov et al., 2009)'
_computing_publication_material 'Olex2 (Dolomanov et al., 2009)'
_computing_structure_refinement 'ShelXL (Sheldrick, 2015)'
_diffrn_ambient_environment N~2~
_diffrn_ambient_temperature 100.00(10)
_diffrn_detector 'CCD plate'
_diffrn_measured_fraction_theta_full 0.998
_diffrn_measured_fraction_theta_max 0.939
_diffrn_measurement_details
;
List of Runs (angles in degrees, time in seconds):

  # Type    Start    End  Width  t~exp~   \w     \q     \k     \f   Frames
#--------------------------------------------------------------------------
  1  \w   -105.00  17.00   1.00    4.50    --  -15.60 -60.00 120.00  122
  2  \w    -44.00  74.00   1.00    4.50    --  -15.60  38.00 -60.00  118
  3  \w   -105.00  30.00   1.00    4.50    --  -15.60 -19.00-120.00  135
  4  \w    -48.00  48.00   1.00    4.50    --  -15.60  60.00  60.00   96
;
_diffrn_measurement_device 'four-circle diffractometer'
_diffrn_measurement_device_type 'XtaLAB AFC12 (RCD3): Kappa single'
_diffrn_measurement_method '\w scans'
_diffrn_orient_matrix_type 'CrysAlisPro convention (1999,Acta A55,543-557)'
_diffrn_orient_matrix_UB_11 -0.0071473000
_diffrn_orient_matrix_UB_12 0.0567392000
_diffrn_orient_matrix_UB_13 -0.0055348000
_diffrn_orient_matrix_UB_21 -0.0022849000
_diffrn_orient_matrix_UB_22 0.0047835000
_diffrn_orient_matrix_UB_23 0.0574628000
_diffrn_orient_matrix_UB_31 0.0692021000
_diffrn_orient_matrix_UB_32 0.0060554000
_diffrn_orient_matrix_UB_33 0.0062276000
_diffrn_radiation_monochromator mirror
_diffrn_radiation_probe x-ray
_diffrn_radiation_type MoK\a
_diffrn_radiation_wavelength 0.71073
_diffrn_reflns_av_R_equivalents 0.0419
_diffrn_reflns_av_unetI/netI 0.0659
_diffrn_reflns_Laue_measured_fraction_full 0.998
_diffrn_reflns_Laue_measured_fraction_max 0.939
_diffrn_reflns_limit_h_max 13
_diffrn_reflns_limit_h_min -14
_diffrn_reflns_limit_k_max 17
_diffrn_reflns_limit_k_min -16
_diffrn_reflns_limit_l_max 16
_diffrn_reflns_limit_l_min -17
_diffrn_reflns_number 21335
_diffrn_reflns_point_group_measured_fraction_full 0.987
_diffrn_reflns_point_group_measured_fraction_max 0.873
_diffrn_reflns_theta_full 25.242
_diffrn_reflns_theta_max 30.974
_diffrn_reflns_theta_min 2.987
_diffrn_source 'Rotating-anode X-ray tube'
_diffrn_source_type 'Rigaku (Mo) X-ray Source'
_exptl_absorpt_coefficient_mu 1.400
_exptl_absorpt_correction_T_max 1.00000
_exptl_absorpt_correction_T_min 0.93093
_exptl_absorpt_correction_type multi-scan
_exptl_absorpt_process_details
;
CrysAlisPro 1.171.40.61a (Rigaku Oxford Diffraction, 2019)
Empirical absorption correction using spherical harmonics,
 implemented in SCALE3 ABSPACK scaling algorithm.
;
_exptl_crystal_colour colourless
_exptl_crystal_colour_primary colourless
_exptl_crystal_density_diffrn 1.635
_exptl_crystal_description block
_exptl_crystal_F_000 768
_exptl_crystal_size_max 0.1
_exptl_crystal_size_mid 0.05
_exptl_crystal_size_min 0.02
_refine_diff_density_max 0.480
_refine_diff_density_min -0.442
_refine_diff_density_rms 0.083
_refine_ls_abs_structure_details
;
 Flack x determined using 2895 quotients [(I+)-(I-)]/[(I+)+(I-)]
 (Parsons, Flack and Wagner, Acta Cryst. B69 (2013) 249-259).
;
_refine_ls_abs_structure_Flack -0.010(5)
_refine_ls_extinction_method none
_refine_ls_goodness_of_fit_ref 1.015
_refine_ls_hydrogen_treatment constr
_refine_ls_matrix_type full
_refine_ls_number_parameters 388
_refine_ls_number_reflns 8585
_refine_ls_number_restraints 2
_refine_ls_restrained_S_all 1.015
_refine_ls_R_factor_all 0.0492
_refine_ls_R_factor_gt 0.0393
_refine_ls_shift/su_max 0.001
_refine_ls_shift/su_mean 0.000
_refine_ls_structure_factor_coef Fsqd
_refine_ls_weighting_details 'w=1/[\s^2^(Fo^2^)+(0.0238P)^2^] where P=(Fo^2^+2Fc^2^)/3'
_refine_ls_weighting_scheme calc
_refine_ls_wR_factor_gt 0.0649
_refine_ls_wR_factor_ref 0.0688
_reflns_Friedel_coverage 0.857
_reflns_Friedel_fraction_full 0.977
_reflns_Friedel_fraction_max 0.808
_reflns_number_gt 7500
_reflns_number_total 8585
_reflns_threshold_expression 'I > 2\s(I)'
_cod_data_source_file d1dt03339e2.cif
_cod_data_source_block gef3dppeotf-2
_cod_database_code 7708857
_shelx_shelxl_version_number 2017/1
_chemical_oxdiff_formula 'Ge F6 O3 S P2 C27 H24'
_shelx_space_group_comment
;
The symmetry employed for this shelxl refinement is uniquely defined
by the following loop, which should always be used as a source of
symmetry information in preference to the above space-group names.
They are only intended as comments.
;
_shelx_estimated_absorpt_t_max 0.973
_shelx_estimated_absorpt_t_min 0.873
_reflns_odcompleteness_completeness 99.81
_reflns_odcompleteness_iscentric 1
_reflns_odcompleteness_theta 28.64
_olex2_refinement_description
;
1. Fixed Uiso
 At 1.2 times of:
  All C(H) groups, All C(H,H) groups
2.a Secondary CH2 refined with riding coordinates:
 C13(H13A,H13B), C14(H14A,H14B), C27(H27A,H27B)
2.b Aromatic/amide H refined with riding coordinates:
 C25(H25), C26(H26), C6(H6), C11(H11), C10(H10), C16(H16), C20(H20), C23(H23),
 C3(H3), C24(H24), C12(H12), C9(H9), C22(H22), C4(H4), C5(H5), C19(H19),
 C18(H18), C17(H17), C8(H8), C2(H2)
;
_olex2_submission_special_instructions 'No special instructions were received'
_oxdiff_exptl_absorpt_empirical_details
;
Empirical correction (ABSPACK) includes:
- Absorption correction using spherical harmonics
- Frame scaling
;
_oxdiff_exptl_absorpt_empirical_full_max 2.654
_oxdiff_exptl_absorpt_empirical_full_min 0.533

loop_
_space_group_symop_operation_xyz
'x, y, z'
'x+1/2, -y, z+1/2'

loop_
_atom_site_label
_atom_site_type_symbol
_atom_site_fract_x
_atom_site_fract_y
_atom_site_fract_z
_atom_site_U_iso_or_equiv
_atom_site_adp_type
_atom_site_occupancy
_atom_site_site_symmetry_order
_atom_site_calc_flag
_atom_site_refinement_flags_posn
_atom_site_refinement_flags_adp
_atom_site_refinement_flags_occupancy
_atom_site_disorder_assembly
_atom_site_disorder_group
Ge1 Ge 0.63747(3) 0.53103(3) 0.40485(3) 0.01500(9) Uani 1 1 d . . . . .
S1 S 0.61386(9) 0.76519(8) 0.30084(8) 0.01682(19) Uani 1 1 d . . . . .
P2 P 0.82423(9) 0.56982(8) 0.53463(8) 0.0150(2) Uani 1 1 d . . . . .
P1 P 0.69525(9) 0.34231(8) 0.43549(8) 0.0149(2) Uani 1 1 d . . . . .
Cl1 Cl 0.56600(10) 1.09288(8) 0.87990(8) 0.0283(2) Uani 1 1 d . . . . .
Cl2 Cl 0.49468(11) 0.89774(9) 0.99244(9) 0.0305(2) Uani 1 1 d . . . . .
F3 F 0.7316(2) 0.53834(18) 0.28978(17) 0.0187(5) Uani 1 1 d . . . . .
F1 F 0.5500(2) 0.53787(18) 0.52525(17) 0.0191(5) Uani 1 1 d . . . . .
C13 C 0.8407(4) 0.3497(3) 0.5331(3) 0.0178(8) Uani 1 1 d . . . . .
H13A H 0.850150 0.282858 0.574228 0.021 Uiso 1 1 calc R . . . .
H13B H 0.918436 0.359286 0.493880 0.021 Uiso 1 1 calc R . . . .
F2 F 0.4945(2) 0.49353(19) 0.32348(17) 0.0214(5) Uani 1 1 d . . . . .
O1 O 0.5913(3) 0.6844(2) 0.3864(2) 0.0223(6) Uani 1 1 d . . . . .
C7 C 0.7378(4) 0.2716(3) 0.3144(3) 0.0160(8) Uani 1 1 d . . . . .
C14 C 0.8274(4) 0.4446(3) 0.6117(3) 0.0173(8) Uani 1 1 d . . . . .
H14A H 0.900851 0.444961 0.667164 0.021 Uiso 1 1 calc R . . . .
H14B H 0.747185 0.437272 0.648025 0.021 Uiso 1 1 calc R . . . .
O2 O 0.5696(3) 0.7329(2) 0.1930(2) 0.0257(6) Uani 1 1 d . . . . .
C15 C 0.9839(4) 0.5834(3) 0.4839(3) 0.0163(8) Uani 1 1 d . . . . .
C25 C 0.7249(4) 0.7549(4) 0.7909(3) 0.0285(10) Uani 1 1 d . . . . .
H25 H 0.690214 0.744951 0.857940 0.034 Uiso 1 1 calc R . . . .
C26 C 0.7460(4) 0.6661(3) 0.7249(3) 0.0248(9) Uani 1 1 d . . . . .
H26 H 0.724721 0.597068 0.747503 0.030 Uiso 1 1 calc R . . . .
O3 O 0.7387(3) 0.8157(3) 0.3182(2) 0.0309(7) Uani 1 1 d . . . . .
C1 C 0.5769(4) 0.2626(3) 0.5001(3) 0.0181(8) Uani 1 1 d . . . . .
C27 C 0.4563(4) 0.9832(4) 0.8781(4) 0.0284(10) Uani 1 1 d . . . . .
H27A H 0.461387 0.942321 0.811062 0.034 Uiso 1 1 calc R . . . .
H27B H 0.367355 1.009905 0.879561 0.034 Uiso 1 1 calc R . . . .
F6 F 0.5075(3) 0.9537(2) 0.2752(3) 0.0529(8) Uani 1 1 d . . . . .
C6 C 0.6112(4) 0.1589(3) 0.5381(3) 0.0242(9) Uani 1 1 d . . . . .
H6 H 0.694065 0.131446 0.528462 0.029 Uiso 1 1 calc R . . . .
C11 C 0.8817(4) 0.2482(4) 0.1706(3) 0.0250(9) Uani 1 1 d . . . . .
H11 H 0.958070 0.266005 0.138425 0.030 Uiso 1 1 calc R . . . .
C10 C 0.7978(4) 0.1699(4) 0.1233(3) 0.0257(9) Uani 1 1 d . . . . .
H10 H 0.818024 0.134940 0.059662 0.031 Uiso 1 1 calc R . . . .
C21 C 0.7987(4) 0.6808(3) 0.6252(3) 0.0174(8) Uani 1 1 d . . . . .
C16 C 0.9970(4) 0.6285(3) 0.3820(3) 0.0206(8) Uani 1 1 d . . . . .
H16 H 0.922946 0.650912 0.338705 0.025 Uiso 1 1 calc R . . . .
C20 C 1.0950(4) 0.5491(3) 0.5495(3) 0.0234(9) Uani 1 1 d . . . . .
H20 H 1.086650 0.519793 0.618380 0.028 Uiso 1 1 calc R . . . .
C23 C 0.8065(4) 0.8720(4) 0.6581(4) 0.0287(10) Uani 1 1 d . . . . .
H23 H 0.826586 0.941199 0.635156 0.034 Uiso 1 1 calc R . . . .
C3 C 0.3647(4) 0.2402(4) 0.5683(4) 0.0323(10) Uani 1 1 d . . . . .
H3 H 0.282021 0.267505 0.579137 0.039 Uiso 1 1 calc R . . . .
C24 C 0.7551(4) 0.8572(4) 0.7576(4) 0.0278(10) Uani 1 1 d . . . . .
H24 H 0.740899 0.916250 0.801954 0.033 Uiso 1 1 calc R . . . .
F5 F 0.3746(2) 0.8309(3) 0.3227(3) 0.0548(9) Uani 1 1 d . . . . .
C12 C 0.8518(4) 0.2996(3) 0.2653(3) 0.0200(8) Uani 1 1 d . . . . .
H12 H 0.907304 0.352799 0.296429 0.024 Uiso 1 1 calc R . . . .
C9 C 0.6843(4) 0.1440(4) 0.1708(3) 0.0285(10) Uani 1 1 d . . . . .
H9 H 0.627836 0.092150 0.138491 0.034 Uiso 1 1 calc R . . . .
C22 C 0.8282(4) 0.7842(3) 0.5925(3) 0.0239(9) Uani 1 1 d . . . . .
H22 H 0.863093 0.794738 0.525614 0.029 Uiso 1 1 calc R . . . .
C4 C 0.3991(4) 0.1382(4) 0.6048(3) 0.0306(10) Uani 1 1 d . . . . .
H4 H 0.339359 0.096727 0.639692 0.037 Uiso 1 1 calc R . . . .
C5 C 0.5222(4) 0.0970(4) 0.5898(3) 0.0274(10) Uani 1 1 d . . . . .
H5 H 0.544904 0.027977 0.614409 0.033 Uiso 1 1 calc R . . . .
C19 C 1.2182(4) 0.5597(4) 0.5099(4) 0.0281(10) Uani 1 1 d . . . . .
H19 H 1.292522 0.535843 0.551901 0.034 Uiso 1 1 calc R . . . .
F4 F 0.5191(3) 0.8958(2) 0.4410(2) 0.0501(8) Uani 1 1 d . . . . .
C18 C 1.2306(4) 0.6058(4) 0.4081(4) 0.0285(10) Uani 1 1 d . . . . .
H18 H 1.313174 0.613481 0.382558 0.034 Uiso 1 1 calc R . . . .
C17 C 1.1203(4) 0.6403(4) 0.3443(4) 0.0249(9) Uani 1 1 d . . . . .
H17 H 1.128953 0.671461 0.276211 0.030 Uiso 1 1 calc R . . . .
C8 C 0.6539(4) 0.1943(3) 0.2658(3) 0.0233(9) Uani 1 1 d . . . . .
H8 H 0.577089 0.176364 0.297178 0.028 Uiso 1 1 calc R . . . .
C28 C 0.4965(4) 0.8667(4) 0.3372(4) 0.0306(10) Uani 1 1 d . . . . .
C2 C 0.4528(4) 0.3026(4) 0.5154(3) 0.0243(9) Uani 1 1 d . . . . .
H2 H 0.428787 0.371234 0.490212 0.029 Uiso 1 1 calc R . . . .

loop_
_atom_site_aniso_label
_atom_site_aniso_U_11
_atom_site_aniso_U_22
_atom_site_aniso_U_33
_atom_site_aniso_U_23
_atom_site_aniso_U_13
_atom_site_aniso_U_12
Ge1 0.01392(18) 0.0176(2) 0.01320(16) 0.00017(17) -0.00066(13) 0.00176(18)
S1 0.0148(4) 0.0183(5) 0.0172(4) 0.0007(4) 0.0004(3) 0.0007(4)
P2 0.0141(5) 0.0163(5) 0.0146(4) -0.0009(4) 0.0003(4) 0.0006(4)
P1 0.0146(5) 0.0157(5) 0.0141(4) -0.0008(4) -0.0008(3) 0.0000(4)
Cl1 0.0369(6) 0.0222(5) 0.0258(5) 0.0010(4) 0.0033(4) -0.0039(5)
Cl2 0.0374(6) 0.0250(6) 0.0293(5) 0.0037(4) 0.0037(4) -0.0047(5)
F3 0.0208(12) 0.0198(13) 0.0154(12) -0.0001(9) 0.0017(9) 0.0006(9)
F1 0.0160(11) 0.0252(13) 0.0161(12) -0.0003(9) 0.0013(9) 0.0003(9)
C13 0.0164(19) 0.019(2) 0.0167(17) -0.0012(16) -0.0032(14) -0.0009(16)
F2 0.0158(11) 0.0296(13) 0.0180(11) 0.0010(10) -0.0042(9) 0.0035(10)
O1 0.0300(16) 0.0184(14) 0.0191(14) 0.0030(11) 0.0054(11) 0.0082(12)
C7 0.019(2) 0.0162(19) 0.0132(17) 0.0011(15) 0.0005(14) 0.0038(16)
C14 0.0184(19) 0.019(2) 0.0138(17) 0.0005(15) -0.0010(14) -0.0017(16)
O2 0.0266(15) 0.0303(17) 0.0192(14) 0.0013(12) -0.0046(11) -0.0019(13)
C15 0.0149(18) 0.0134(18) 0.0208(18) -0.0037(15) 0.0035(15) 0.0000(15)
C25 0.029(2) 0.034(3) 0.023(2) -0.0055(19) 0.0071(18) 0.0027(19)
C26 0.030(2) 0.023(2) 0.023(2) -0.0029(17) 0.0082(17) 0.0030(18)
O3 0.0202(15) 0.044(2) 0.0283(16) -0.0055(15) 0.0026(12) -0.0090(14)
C1 0.018(2) 0.022(2) 0.0144(17) -0.0039(16) 0.0015(15) -0.0044(17)
C27 0.025(2) 0.027(2) 0.032(2) 0.0045(19) -0.0031(18) -0.0037(19)
F6 0.075(2) 0.0259(16) 0.062(2) 0.0219(14) 0.0287(17) 0.0188(14)
C6 0.028(2) 0.025(2) 0.021(2) 0.0001(18) 0.0049(17) 0.0006(18)
C11 0.023(2) 0.029(2) 0.024(2) 0.0010(18) 0.0072(17) 0.0025(18)
C10 0.036(2) 0.026(2) 0.0157(19) -0.0042(17) 0.0061(17) 0.0042(19)
C21 0.0149(19) 0.020(2) 0.0167(18) -0.0037(15) -0.0036(14) 0.0019(15)
C16 0.018(2) 0.022(2) 0.021(2) -0.0005(17) 0.0036(15) 0.0022(17)
C20 0.019(2) 0.027(2) 0.025(2) -0.0022(18) 0.0005(16) -0.0009(17)
C23 0.030(2) 0.022(2) 0.034(2) -0.0070(19) 0.0012(19) -0.0013(19)
C3 0.024(2) 0.040(3) 0.033(2) 0.006(2) 0.0064(19) -0.003(2)
C24 0.023(2) 0.026(2) 0.034(2) -0.015(2) -0.0049(18) 0.0076(18)
F5 0.0204(14) 0.061(2) 0.084(2) 0.0132(18) 0.0142(14) 0.0134(14)
C12 0.020(2) 0.019(2) 0.022(2) -0.0008(16) 0.0013(16) -0.0035(16)
C9 0.038(3) 0.029(2) 0.019(2) -0.0068(18) 0.0035(18) -0.010(2)
C22 0.027(2) 0.021(2) 0.023(2) -0.0026(17) 0.0013(17) -0.0018(18)
C4 0.038(3) 0.033(3) 0.022(2) 0.0019(19) 0.0088(19) -0.013(2)
C5 0.041(3) 0.021(2) 0.021(2) 0.0042(17) 0.0068(19) 0.0007(19)
C19 0.014(2) 0.034(3) 0.036(2) -0.008(2) -0.0010(18) 0.0025(18)
F4 0.074(2) 0.0354(18) 0.0438(17) -0.0085(14) 0.0247(15) 0.0146(15)
C18 0.017(2) 0.027(2) 0.042(3) -0.013(2) 0.0064(18) -0.0016(18)
C17 0.024(2) 0.023(2) 0.029(2) 0.0017(17) 0.0117(17) -0.0001(17)
C8 0.024(2) 0.030(2) 0.0165(19) -0.0038(17) 0.0030(16) -0.0036(19)
C28 0.034(3) 0.023(2) 0.036(3) 0.005(2) 0.014(2) 0.0036(19)
C2 0.022(2) 0.025(2) 0.027(2) 0.0018(18) 0.0026(17) -0.0007(18)

loop_
_atom_type_symbol
_atom_type_description
_atom_type_scat_dispersion_real
_atom_type_scat_dispersion_imag
_atom_type_scat_source
C C 0.0033 0.0016 'International Tables Vol C Tables 4.2.6.8 and 6.1.1.4'
H H 0.0000 0.0000 'International Tables Vol C Tables 4.2.6.8 and 6.1.1.4'
O O 0.0106 0.0060 'International Tables Vol C Tables 4.2.6.8 and 6.1.1.4'
F F 0.0171 0.0103 'International Tables Vol C Tables 4.2.6.8 and 6.1.1.4'
P P 0.1023 0.0942 'International Tables Vol C Tables 4.2.6.8 and 6.1.1.4'
S S 0.1246 0.1234 'International Tables Vol C Tables 4.2.6.8 and 6.1.1.4'
Ge Ge 0.1547 1.8001 'International Tables Vol C Tables 4.2.6.8 and 6.1.1.4'
Cl Cl 0.1484 0.1585 'International Tables Vol C Tables 4.2.6.8 and 6.1.1.4'

loop_
_geom_angle_atom_site_label_1
_geom_angle_atom_site_label_2
_geom_angle_atom_site_label_3
_geom_angle
_geom_angle_site_symmetry_1
_geom_angle_site_symmetry_3
_geom_angle_publ_flag
P2 Ge1 P1 85.49(3) . . ?
F3 Ge1 P2 93.53(7) . . ?
F3 Ge1 P1 91.77(8) . . ?
F3 Ge1 F1 173.69(10) . . ?
F3 Ge1 O1 90.02(11) . . ?
F1 Ge1 P2 82.57(7) . . ?
F1 Ge1 P1 92.86(8) . . ?
F1 Ge1 O1 85.25(11) . . ?
F2 Ge1 P2 173.04(8) . . ?
F2 Ge1 P1 90.78(8) . . ?
F2 Ge1 F3 92.45(10) . . ?
F2 Ge1 F1 91.77(10) . . ?
F2 Ge1 O1 90.53(11) . . ?
O1 Ge1 P2 93.02(8) . . ?
O1 Ge1 P1 177.73(8) . . ?
O1 S1 C28 98.51(18) . . ?
O2 S1 O1 114.37(17) . . ?
O2 S1 O3 118.40(18) . . ?
O2 S1 C28 105.0(2) . . ?
O3 S1 O1 112.50(17) . . ?
O3 S1 C28 105.2(2) . . ?
C14 P2 Ge1 98.67(12) . . ?
C15 P2 Ge1 118.52(13) . . ?
C15 P2 C14 106.38(18) . . ?
C21 P2 Ge1 114.10(12) . . ?
C21 P2 C14 109.16(18) . . ?
C21 P2 C15 108.93(18) . . ?
C13 P1 Ge1 103.09(13) . . ?
C7 P1 Ge1 114.23(13) . . ?
C7 P1 C13 108.81(18) . . ?
C1 P1 Ge1 115.61(14) . . ?
C1 P1 C13 106.24(18) . . ?
C1 P1 C7 108.27(17) . . ?
P1 C13 H13A 109.7 . . ?
P1 C13 H13B 109.7 . . ?
H13A C13 H13B 108.2 . . ?
C14 C13 P1 109.8(3) . . ?
C14 C13 H13A 109.7 . . ?
C14 C13 H13B 109.7 . . ?
S1 O1 Ge1 133.13(17) . . ?
C12 C7 P1 120.0(3) . . ?
C8 C7 P1 120.3(3) . . ?
C8 C7 C12 119.6(4) . . ?
P2 C14 H14A 109.9 . . ?
P2 C14 H14B 109.9 . . ?
C13 C14 P2 109.0(2) . . ?
C13 C14 H14A 109.9 . . ?
C13 C14 H14B 109.9 . . ?
H14A C14 H14B 108.3 . . ?
C16 C15 P2 120.5(3) . . ?
C16 C15 C20 120.3(4) . . ?
C20 C15 P2 119.2(3) . . ?
C26 C25 H25 119.8 . . ?
C24 C25 H25 119.8 . . ?
C24 C25 C26 120.4(4) . . ?
C25 C26 H26 120.1 . . ?
C21 C26 C25 119.9(4) . . ?
C21 C26 H26 120.1 . . ?
C6 C1 P1 119.4(3) . . ?
C2 C1 P1 121.3(3) . . ?
C2 C1 C6 119.2(4) . . ?
Cl1 C27 Cl2 110.6(2) . . ?
Cl1 C27 H27A 109.5 . . ?
Cl1 C27 H27B 109.5 . . ?
Cl2 C27 H27A 109.5 . . ?
Cl2 C27 H27B 109.5 . . ?
H27A C27 H27B 108.1 . . ?
C1 C6 H6 119.9 . . ?
C5 C6 C1 120.3(4) . . ?
C5 C6 H6 119.9 . . ?
C10 C11 H11 120.0 . . ?
C12 C11 H11 120.0 . . ?
C12 C11 C10 120.0(4) . . ?
C11 C10 H10 120.1 . . ?
C9 C10 C11 119.9(4) . . ?
C9 C10 H10 120.1 . . ?
C26 C21 P2 122.0(3) . . ?
C22 C21 P2 118.8(3) . . ?
C22 C21 C26 119.2(4) . . ?
C15 C16 H16 119.9 . . ?
C15 C16 C17 120.2(4) . . ?
C17 C16 H16 119.9 . . ?
C15 C20 H20 120.5 . . ?
C19 C20 C15 119.0(4) . . ?
C19 C20 H20 120.5 . . ?
C24 C23 H23 120.0 . . ?
C22 C23 H23 120.0 . . ?
C22 C23 C24 120.1(4) . . ?
C4 C3 H3 119.9 . . ?
C4 C3 C2 120.3(4) . . ?
C2 C3 H3 119.9 . . ?
C25 C24 C23 119.8(4) . . ?
C25 C24 H24 120.1 . . ?
C23 C24 H24 120.1 . . ?
C7 C12 H12 120.0 . . ?
C11 C12 C7 119.9(4) . . ?
C11 C12 H12 120.0 . . ?
C10 C9 H9 119.7 . . ?
C10 C9 C8 120.7(4) . . ?
C8 C9 H9 119.7 . . ?
C21 C22 H22 119.7 . . ?
C23 C22 C21 120.7(4) . . ?
C23 C22 H22 119.7 . . ?
C3 C4 H4 119.8 . . ?
C3 C4 C5 120.4(4) . . ?
C5 C4 H4 119.8 . . ?
C6 C5 C4 119.8(4) . . ?
C6 C5 H5 120.1 . . ?
C4 C5 H5 120.1 . . ?
C20 C19 H19 119.8 . . ?
C18 C19 C20 120.3(4) . . ?
C18 C19 H19 119.8 . . ?
C19 C18 H18 119.9 . . ?
C17 C18 C19 120.2(4) . . ?
C17 C18 H18 119.9 . . ?
C16 C17 H17 120.0 . . ?
C18 C17 C16 120.0(4) . . ?
C18 C17 H17 120.0 . . ?
C7 C8 H8 120.0 . . ?
C9 C8 C7 119.9(4) . . ?
C9 C8 H8 120.0 . . ?
F6 C28 S1 109.3(3) . . ?
F5 C28 S1 111.7(3) . . ?
F5 C28 F6 108.6(4) . . ?
F5 C28 F4 107.9(4) . . ?
F4 C28 S1 111.0(3) . . ?
F4 C28 F6 108.3(4) . . ?
C1 C2 H2 120.0 . . ?
C3 C2 C1 120.0(4) . . ?
C3 C2 H2 120.0 . . ?

loop_
_geom_bond_atom_site_label_1
_geom_bond_atom_site_label_2
_geom_bond_distance
_geom_bond_site_symmetry_2
_geom_bond_publ_flag
Ge1 P2 2.4294(10) . ?
Ge1 P1 2.4321(10) . ?
Ge1 F3 1.775(2) . ?
Ge1 F1 1.791(2) . ?
Ge1 F2 1.762(2) . ?
Ge1 O1 1.965(3) . ?
S1 O1 1.482(3) . ?
S1 O2 1.419(3) . ?
S1 O3 1.422(3) . ?
S1 C28 1.819(4) . ?
P2 C14 1.815(4) . ?
P2 C15 1.803(4) . ?
P2 C21 1.800(4) . ?
P1 C13 1.832(4) . ?
P1 C7 1.808(4) . ?
P1 C1 1.797(4) . ?
Cl1 C27 1.761(4) . ?
Cl2 C27 1.774(4) . ?
C13 H13A 0.9700 . ?
C13 H13B 0.9700 . ?
C13 C14 1.533(5) . ?
C7 C12 1.400(5) . ?
C7 C8 1.387(5) . ?
C14 H14A 0.9700 . ?
C14 H14B 0.9700 . ?
C15 C16 1.386(5) . ?
C15 C20 1.402(5) . ?
C25 H25 0.9300 . ?
C25 C26 1.394(6) . ?
C25 C24 1.373(6) . ?
C26 H26 0.9300 . ?
C26 C21 1.388(5) . ?
C1 C6 1.401(6) . ?
C1 C2 1.390(5) . ?
C27 H27A 0.9700 . ?
C27 H27B 0.9700 . ?
F6 C28 1.329(5) . ?
C6 H6 0.9300 . ?
C6 C5 1.383(6) . ?
C11 H11 0.9300 . ?
C11 C10 1.390(6) . ?
C11 C12 1.381(5) . ?
C10 H10 0.9300 . ?
C10 C9 1.379(6) . ?
C21 C22 1.383(5) . ?
C16 H16 0.9300 . ?
C16 C17 1.387(5) . ?
C20 H20 0.9300 . ?
C20 C19 1.394(6) . ?
C23 H23 0.9300 . ?
C23 C24 1.381(6) . ?
C23 C22 1.381(6) . ?
C3 H3 0.9300 . ?
C3 C4 1.376(7) . ?
C3 C2 1.389(6) . ?
C24 H24 0.9300 . ?
F5 C28 1.321(5) . ?
C12 H12 0.9300 . ?
C9 H9 0.9300 . ?
C9 C8 1.379(5) . ?
C22 H22 0.9300 . ?
C4 H4 0.9300 . ?
C4 C5 1.385(6) . ?
C5 H5 0.9300 . ?
C19 H19 0.9300 . ?
C19 C18 1.388(6) . ?
F4 C28 1.323(5) . ?
C18 H18 0.9300 . ?
C18 C17 1.385(6) . ?
C17 H17 0.9300 . ?
C8 H8 0.9300 . ?
C2 H2 0.9300 . ?

loop_
_geom_torsion_atom_site_label_1
_geom_torsion_atom_site_label_2
_geom_torsion_atom_site_label_3
_geom_torsion_atom_site_label_4
_geom_torsion
_geom_torsion_site_symmetry_1
_geom_torsion_site_symmetry_2
_geom_torsion_site_symmetry_3
_geom_torsion_site_symmetry_4
_geom_torsion_publ_flag
Ge1 P2 C14 C13 57.2(3) . . . . ?
Ge1 P2 C15 C16 34.6(4) . . . . ?
Ge1 P2 C15 C20 -146.3(3) . . . . ?
Ge1 P2 C21 C26 89.4(3) . . . . ?
Ge1 P2 C21 C22 -88.2(3) . . . . ?
Ge1 P1 C13 C14 35.1(3) . . . . ?
Ge1 P1 C7 C12 67.0(3) . . . . ?
Ge1 P1 C7 C8 -109.0(3) . . . . ?
Ge1 P1 C1 C6 -169.0(3) . . . . ?
Ge1 P1 C1 C2 9.6(4) . . . . ?
P2 C15 C16 C17 178.9(3) . . . . ?
P2 C15 C20 C19 180.0(3) . . . . ?
P2 C21 C22 C23 178.1(3) . . . . ?
P1 C13 C14 P2 -64.3(3) . . . . ?
P1 C7 C12 C11 -177.7(3) . . . . ?
P1 C7 C8 C9 177.3(3) . . . . ?
P1 C1 C6 C5 178.8(3) . . . . ?
P1 C1 C2 C3 -178.2(3) . . . . ?
C13 P1 C7 C12 -47.6(4) . . . . ?
C13 P1 C7 C8 136.4(3) . . . . ?
C13 P1 C1 C6 -55.3(3) . . . . ?
C13 P1 C1 C2 123.2(3) . . . . ?
O1 S1 C28 F6 174.7(3) . . . . ?
O1 S1 C28 F5 -65.1(3) . . . . ?
O1 S1 C28 F4 55.4(3) . . . . ?
C7 P1 C13 C14 156.8(3) . . . . ?
C7 P1 C1 C6 61.4(3) . . . . ?
C7 P1 C1 C2 -120.0(3) . . . . ?
C14 P2 C15 C16 144.4(3) . . . . ?
C14 P2 C15 C20 -36.5(3) . . . . ?
C14 P2 C21 C26 -19.9(4) . . . . ?
C14 P2 C21 C22 162.5(3) . . . . ?
O2 S1 O1 Ge1 53.8(3) . . . . ?
O2 S1 C28 F6 -67.1(4) . . . . ?
O2 S1 C28 F5 53.1(4) . . . . ?
O2 S1 C28 F4 173.5(3) . . . . ?
C15 P2 C14 C13 -66.0(3) . . . . ?
C15 P2 C21 C26 -135.7(3) . . . . ?
C15 P2 C21 C22 46.7(3) . . . . ?
C15 C16 C17 C18 0.8(6) . . . . ?
C15 C20 C19 C18 1.4(6) . . . . ?
C25 C26 C21 P2 -178.3(3) . . . . ?
C25 C26 C21 C22 -0.7(6) . . . . ?
C26 C25 C24 C23 0.0(6) . . . . ?
C26 C21 C22 C23 0.4(6) . . . . ?
O3 S1 O1 Ge1 -85.1(3) . . . . ?
O3 S1 C28 F6 58.5(4) . . . . ?
O3 S1 C28 F5 178.7(3) . . . . ?
O3 S1 C28 F4 -60.8(4) . . . . ?
C1 P1 C13 C14 -86.9(3) . . . . ?
C1 P1 C7 C12 -162.7(3) . . . . ?
C1 P1 C7 C8 21.4(4) . . . . ?
C1 C6 C5 C4 -0.5(6) . . . . ?
C6 C1 C2 C3 0.3(6) . . . . ?
C11 C10 C9 C8 -0.7(7) . . . . ?
C10 C11 C12 C7 0.9(6) . . . . ?
C10 C9 C8 C7 -0.1(6) . . . . ?
C21 P2 C14 C13 176.6(2) . . . . ?
C21 P2 C15 C16 -98.0(3) . . . . ?
C21 P2 C15 C20 81.0(3) . . . . ?
C16 C15 C20 C19 -1.0(6) . . . . ?
C20 C15 C16 C17 -0.2(6) . . . . ?
C20 C19 C18 C17 -0.8(7) . . . . ?
C3 C4 C5 C6 0.2(7) . . . . ?
C24 C25 C26 C21 0.5(6) . . . . ?
C24 C23 C22 C21 0.1(6) . . . . ?
C12 C7 C8 C9 1.3(6) . . . . ?
C12 C11 C10 C9 0.3(6) . . . . ?
C22 C23 C24 C25 -0.4(6) . . . . ?
C4 C3 C2 C1 -0.7(7) . . . . ?
C19 C18 C17 C16 -0.3(6) . . . . ?
C8 C7 C12 C11 -1.7(6) . . . . ?
C28 S1 O1 Ge1 164.6(2) . . . . ?
C2 C1 C6 C5 0.2(6) . . . . ?
C2 C3 C4 C5 0.4(7) . . . . ?
